data_4108924
loop_
_publ_author_name
'Hiroshi Terao'
'Seiichi Ishii'
'Makoto Mitani'
'Hidetsugu Tanaka'
'Terunori Fujita'

_publ_contact_author_address
;
   580-32, Nagaura, Sodegaura, Chiba, Japan.
;
_publ_contact_author_email Terunori.Fujita@mistui-chem.co.jp
_publ_contact_author_fax ' +81-438-64-2375 '
_publ_contact_author_name 'Terunori Fujita'
_publ_contact_author_phone ' +81-438-64-2317 '
_publ_section_title
;
 Ethylene/Polar Monomer Copolymerization Behavior of Bis(phenoxy-imine)Ti
 Complexes: Formation of Polar Monomer Copolymers
;
_journal_name_full 'Journal of the American Chemical Society'
_journal_page_first 17636
_journal_page_last 17637
_journal_paper_doi 10.1021/ja8060479
_journal_volume 130
_journal_year 2008
_chemical_formula_moiety 'C38 H28 Cl2 N2 O2 Ti1'
_chemical_formula_sum 'C76 H56 Cl4 N4 O4 Ti2'
_chemical_formula_weight 1326.88
_space_group_IT_number 14
_symmetry_cell_setting monoclinic
_symmetry_Int_Tables_number 14
_symmetry_space_group_name_Hall '-P 2yn'
_symmetry_space_group_name_H-M 'P 1 21/n 1'
_audit_creation_date 'Fri Jul 12 18:47:24 2003'
_audit_creation_method 'from TEXRAY.INF file'
_cell_angle_alpha 90
_cell_angle_beta 104.92(3)
_cell_angle_gamma 90
_cell_formula_units_Z 4
_cell_length_a 25.63(1)
_cell_length_b 14.784(5)
_cell_length_c 17.845(7)
_cell_measurement_reflns_used 25
_cell_measurement_temperature 223.2
_cell_measurement_theta_max 17.5
_cell_measurement_theta_min 15.0
_cell_volume 6534(4)
_computing_cell_refinement 'Rigaku/AFC Diffractometer Control'
_computing_data_collection 'Rigaku/AFC Diffractometer Control'
_computing_data_reduction teXsan
_computing_publication_material teXsan
_computing_structure_refinement teXsan
_diffrn_ambient_temperature 223.2
_diffrn_measured_fraction_theta_full 0.9985
_diffrn_measured_fraction_theta_max 0.9985
_diffrn_measurement_device_type 'Rigaku AFC7R'
_diffrn_measurement_method \w
_diffrn_orient_matrix_UB_11 0.01410
_diffrn_orient_matrix_UB_12 0.06223
_diffrn_orient_matrix_UB_13 0.01515
_diffrn_orient_matrix_UB_21 0.02728
_diffrn_orient_matrix_UB_22 -0.00791
_diffrn_orient_matrix_UB_23 -0.03071
_diffrn_orient_matrix_UB_31 -0.02621
_diffrn_orient_matrix_UB_32 0.02531
_diffrn_orient_matrix_UB_33 -0.04681
_diffrn_radiation_detector 'scintillation counter'
_diffrn_radiation_monochromator graphite
_diffrn_radiation_source 'Rigaku rotating anode'
_diffrn_radiation_type 'Mo K\a'
_diffrn_radiation_wavelength 0.7107
_diffrn_reflns_av_R_equivalents 0.025
_diffrn_reflns_av_sigmaI/netI 0.078
_diffrn_reflns_limit_h_max 33
_diffrn_reflns_limit_h_min -32
_diffrn_reflns_limit_k_max 19
_diffrn_reflns_limit_k_min 0
_diffrn_reflns_limit_l_max 12
_diffrn_reflns_limit_l_min -23
_diffrn_reflns_number 17871
_diffrn_reflns_reduction_process 'Lp corrections applied'
_diffrn_reflns_theta_full 27.50
_diffrn_reflns_theta_max 27.50
_diffrn_reflns_theta_min 2.51
_diffrn_standards_decay_% -1.22
_diffrn_standards_interval_count 150
_diffrn_standards_number 3
_exptl_absorpt_coefficient_mu 0.459
_exptl_absorpt_correction_T_max 1.000
_exptl_absorpt_correction_T_min 0.859
_exptl_absorpt_correction_type psi-scan
_exptl_absorpt_process_details '(North, Phillips & Mathews, 1968)'
_exptl_crystal_colour red
_exptl_crystal_density_diffrn 1.350
_exptl_crystal_description plate
_exptl_crystal_F_000 2640.00
_exptl_crystal_size_max 0.700
_exptl_crystal_size_mid 0.200
_exptl_crystal_size_min 0.100
_refine_diff_density_max 0.32
_refine_diff_density_min -0.26
_refine_ls_extinction_method none
_refine_ls_goodness_of_fit_ref 1.054
_refine_ls_hydrogen_treatment noref
_refine_ls_matrix_type full
_refine_ls_number_constraints 0
_refine_ls_number_parameters 811
_refine_ls_number_reflns 9242
_refine_ls_number_restraints 0
_refine_ls_R_factor_all 0.0399
_refine_ls_R_factor_gt 0.0399
_refine_ls_shift/su_max 0.0003
_refine_ls_shift/su_mean 0.0000
_refine_ls_structure_factor_coef Fsqd
_refine_ls_weighting_details 'w = 1/[\s^2^(Fo^2^) + 0.00533(Fo^2^)^2^]'
_refine_ls_weighting_scheme calc
_refine_ls_wR_factor_gt 0.1116
_refine_ls_wR_factor_ref 0.1116
_reflns_number_gt 9242
_reflns_number_total 14990
_reflns_threshold_expression >2.0sigma(I)
_cod_data_source_file ja8060479_si_002.cif
_cod_data_source_block complex3
_cod_original_sg_symbol_H-M 'P 21/n '
_cod_original_formula_sum 'C76 H56 Cl4 N4 O4 Ti2 '
_cod_database_code 4108924

loop_
_symmetry_equiv_pos_as_xyz
x,y,z
1/2-x,1/2+y,1/2-z
-x,-y,-z
1/2+x,1/2-y,1/2+z

loop_
_atom_site_label
_atom_site_type_symbol
_atom_site_fract_x
_atom_site_fract_y
_atom_site_fract_z
_atom_site_U_iso_or_equiv
_atom_site_adp_type
_atom_site_occupancy
_atom_site_calc_flag
Ti(1) Ti 0.20747(2) -0.09550(3) 0.32410(3) 0.0335(1) Uani 1.00 d
Ti(2) Ti -0.04751(2) 0.27082(3) 0.29917(3) 0.0364(1) Uani 1.00 d
Cl(1) Cl 0.14600(3) -0.10874(6) 0.39719(4) 0.0532(2) Uani 1.00 d
Cl(2) Cl 0.20288(3) -0.24112(4) 0.27742(4) 0.0504(2) Uani 1.00 d
Cl(3) Cl -0.12773(3) 0.34412(6) 0.29401(5) 0.0566(2) Uani 1.00 d
Cl(4) Cl -0.03007(3) 0.33671(6) 0.19111(4) 0.0548(2) Uani 1.00 d
O(1) O 0.26874(7) -0.1153(1) 0.4047(1) 0.0402(5) Uani 1.00 d
O(2) O 0.15761(7) -0.0522(1) 0.23776(10) 0.0369(4) Uani 1.00 d
O(3) O -0.07951(7) 0.1675(1) 0.2497(1) 0.0417(5) Uani 1.00 d
O(4) O -0.00536(7) 0.3513(1) 0.3678(1) 0.0426(5) Uani 1.00 d
N(1) N 0.27032(9) -0.0646(1) 0.2614(1) 0.0375(5) Uani 1.00 d
N(2) N 0.21803(9) 0.0503(1) 0.3517(1) 0.0353(5) Uani 1.00 d
N(3) N 0.02608(9) 0.1852(2) 0.3129(1) 0.0404(6) Uani 1.00 d
N(4) N -0.04977(9) 0.2049(2) 0.4096(1) 0.0436(6) Uani 1.00 d
C(1) C 0.3220(1) -0.1058(2) 0.4269(2) 0.0436(7) Uani 1.00 d
C(2) C 0.3511(1) -0.1271(2) 0.5039(2) 0.0538(8) Uani 1.00 d
C(3) C 0.4069(1) -0.1129(3) 0.5232(2) 0.068(1) Uani 1.00 d
C(4) C 0.4337(1) -0.0796(3) 0.4716(3) 0.070(1) Uani 1.00 d
C(5) C 0.4058(1) -0.0602(2) 0.3959(2) 0.0617(10) Uani 1.00 d
C(6) C 0.3492(1) -0.0732(2) 0.3730(2) 0.0461(7) Uani 1.00 d
C(7) C 0.3213(1) -0.0554(2) 0.2936(2) 0.0439(7) Uani 1.00 d
C(8) C 0.2534(1) -0.0420(2) 0.1802(2) 0.0392(7) Uani 1.00 d
C(9) C 0.2677(2) 0.0412(2) 0.1559(2) 0.0580(9) Uani 1.00 d
C(10) C 0.2514(2) 0.0632(3) 0.0781(2) 0.077(1) Uani 1.00 d
C(11) C 0.2215(2) 0.0031(3) 0.0251(2) 0.072(1) Uani 1.00 d
C(12) C 0.2077(1) -0.0795(2) 0.0495(2) 0.0533(9) Uani 1.00 d
C(13) C 0.2229(1) -0.1025(2) 0.1272(2) 0.0428(7) Uani 1.00 d
C(14) C 0.3244(1) -0.1646(2) 0.5618(2) 0.0576(9) Uani 1.00 d
C(15) C 0.2829(2) -0.2255(2) 0.5421(2) 0.066(1) Uani 1.00 d
C(16) C 0.2587(2) -0.2620(3) 0.5969(2) 0.078(1) Uani 1.00 d
C(17) C 0.2770(2) -0.2367(4) 0.6736(2) 0.088(2) Uani 1.00 d
C(18) C 0.3185(2) -0.1763(4) 0.6941(2) 0.100(2) Uani 1.00 d
C(19) C 0.3422(2) -0.1400(3) 0.6400(2) 0.084(1) Uani 1.00 d
C(20) C 0.1395(1) 0.0227(2) 0.1972(1) 0.0365(6) Uani 1.00 d
C(21) C 0.1024(1) 0.0172(2) 0.1232(2) 0.0405(7) Uani 1.00 d
C(22) C 0.0856(1) 0.0990(2) 0.0859(2) 0.0535(8) Uani 1.00 d
C(23) C 0.1041(1) 0.1825(2) 0.1172(2) 0.0583(9) Uani 1.00 d
C(24) C 0.1406(1) 0.1865(2) 0.1890(2) 0.0501(8) Uani 1.00 d
C(25) C 0.1585(1) 0.1069(2) 0.2299(2) 0.0394(7) Uani 1.00 d
C(26) C 0.1955(1) 0.1152(2) 0.3056(2) 0.0391(7) Uani 1.00 d
C(27) C 0.2554(1) 0.0783(2) 0.4228(1) 0.0369(6) Uani 1.00 d
C(28) C 0.2492(1) 0.0458(2) 0.4935(2) 0.0447(7) Uani 1.00 d
C(29) C 0.2860(1) 0.0717(2) 0.5616(2) 0.0544(9) Uani 1.00 d
C(30) C 0.3282(1) 0.1281(3) 0.5604(2) 0.0638(10) Uani 1.00 d
C(31) C 0.3342(1) 0.1598(2) 0.4903(2) 0.065(1) Uani 1.00 d
C(32) C 0.2977(1) 0.1353(2) 0.4211(2) 0.0507(8) Uani 1.00 d
C(33) C 0.0818(1) -0.0695(2) 0.0844(2) 0.0422(7) Uani 1.00 d
C(34) C 0.0729(1) -0.1457(2) 0.1247(2) 0.0506(8) Uani 1.00 d
C(35) C 0.0512(1) -0.2237(2) 0.0856(2) 0.0609(9) Uani 1.00 d
C(36) C 0.0390(1) -0.2271(3) 0.0050(2) 0.0618(10) Uani 1.00 d
C(37) C 0.0493(1) -0.1538(3) -0.0351(2) 0.0606(10) Uani 1.00 d
C(38) C 0.0701(1) -0.0753(2) 0.0038(2) 0.0524(8) Uani 1.00 d
C(39) C -0.0714(1) 0.0820(2) 0.2326(2) 0.0446(7) Uani 1.00 d
C(40) C -0.1153(1) 0.0254(2) 0.1975(2) 0.0504(8) Uani 1.00 d
C(41) C -0.1038(2) -0.0630(3) 0.1813(3) 0.073(1) Uani 1.00 d
C(42) C -0.0516(2) -0.0972(3) 0.1999(3) 0.091(2) Uani 1.00 d
C(43) C -0.0089(2) -0.0426(3) 0.2355(3) 0.079(1) Uani 1.00 d
C(44) C -0.0185(1) 0.0478(2) 0.2515(2) 0.0521(8) Uani 1.00 d
C(45) C 0.0272(1) 0.1023(2) 0.2908(2) 0.0503(8) Uani 1.00 d
C(46) C 0.07744(10) 0.2212(2) 0.3562(2) 0.0393(6) Uani 1.00 d
C(47) C 0.1060(1) 0.1769(2) 0.4230(2) 0.0471(8) Uani 1.00 d
C(48) C 0.1536(1) 0.2145(2) 0.4669(2) 0.0519(8) Uani 1.00 d
C(49) C 0.1722(1) 0.2947(2) 0.4448(2) 0.0510(8) Uani 1.00 d
C(50) C 0.1438(1) 0.3380(2) 0.3784(2) 0.0472(8) Uani 1.00 d
C(51) C 0.0962(1) 0.3018(2) 0.3337(2) 0.0431(7) Uani 1.00 d
C(52) C -0.1719(1) 0.0580(2) 0.1783(2) 0.0485(8) Uani 1.00 d
C(53) C -0.2137(1) -0.0006(3) 0.1843(2) 0.0613(10) Uani 1.00 d
C(54) C -0.2671(1) 0.0282(3) 0.1631(2) 0.073(1) Uani 1.00 d
C(55) C -0.2800(1) 0.1141(3) 0.1358(2) 0.070(1) Uani 1.00 d
C(56) C -0.2392(1) 0.1728(3) 0.1313(2) 0.0609(10) Uani 1.00 d
C(57) C -0.1857(1) 0.1457(2) 0.1522(2) 0.0519(8) Uani 1.00 d
C(58) C 0.0191(1) 0.3689(2) 0.4417(2) 0.0445(7) Uani 1.00 d
C(59) C 0.0517(1) 0.4475(2) 0.4623(2) 0.0544(8) Uani 1.00 d
C(60) C 0.0745(1) 0.4596(3) 0.5413(3) 0.072(1) Uani 1.00 d
C(61) C 0.0675(1) 0.3994(3) 0.5973(2) 0.077(1) Uani 1.00 d
C(62) C 0.0361(1) 0.3240(3) 0.5769(2) 0.067(1) Uani 1.00 d
C(63) C 0.0112(1) 0.3083(2) 0.4981(2) 0.0505(8) Uani 1.00 d
C(64) C -0.0237(1) 0.2304(2) 0.4780(2) 0.0495(8) Uani 1.00 d
C(65) C -0.0813(1) 0.1232(2) 0.4058(2) 0.0498(8) Uani 1.00 d
C(66) C -0.1374(1) 0.1290(3) 0.3849(2) 0.0600(10) Uani 1.00 d
C(67) C -0.1680(2) 0.0513(3) 0.3781(2) 0.074(1) Uani 1.00 d
C(68) C -0.1432(2) -0.0320(3) 0.3893(2) 0.081(1) Uani 1.00 d
C(69) C -0.0881(2) -0.0375(3) 0.4106(3) 0.079(1) Uani 1.00 d
C(70) C -0.0560(2) 0.0400(2) 0.4193(2) 0.063(1) Uani 1.00 d
C(71) C 0.0609(1) 0.5158(2) 0.4049(3) 0.0612(10) Uani 1.00 d
C(72) C 0.0291(2) 0.5232(3) 0.3299(3) 0.073(1) Uani 1.00 d
C(73) C 0.0384(2) 0.5894(3) 0.2804(3) 0.093(2) Uani 1.00 d
C(74) C 0.0790(2) 0.6520(3) 0.3059(4) 0.107(2) Uani 1.00 d
C(75) C 0.1106(2) 0.6459(4) 0.3778(5) 0.120(2) Uani 1.00 d
C(76) C 0.1023(2) 0.5783(3) 0.4277(4) 0.104(2) Uani 1.00 d
H(1) H 0.4272 -0.1270 0.5743 0.0808 Uiso 1.00 calc
H(2) H 0.4715 -0.0697 0.4881 0.0847 Uiso 1.00 calc
H(3) H 0.4245 -0.0387 0.3599 0.0740 Uiso 1.00 calc
H(4) H 0.3428 -0.0343 0.2611 0.0527 Uiso 1.00 calc
H(5) H 0.2884 0.0826 0.1923 0.0695 Uiso 1.00 calc
H(6) H 0.2609 0.1203 0.0610 0.0929 Uiso 1.00 calc
H(7) H 0.2104 0.0188 -0.0282 0.0864 Uiso 1.00 calc
H(8) H 0.1876 -0.1210 0.0127 0.0640 Uiso 1.00 calc
H(9) H 0.2126 -0.1592 0.1440 0.0512 Uiso 1.00 calc
H(10) H 0.2702 -0.2434 0.4895 0.0793 Uiso 1.00 calc
H(11) H 0.2299 -0.3039 0.5815 0.0937 Uiso 1.00 calc
H(12) H 0.2609 -0.2608 0.7117 0.1068 Uiso 1.00 calc
H(13) H 0.3314 -0.1589 0.7469 0.1199 Uiso 1.00 calc
H(14) H 0.3708 -0.0977 0.6559 0.1000 Uiso 1.00 calc
H(15) H 0.0602 0.0975 0.0366 0.0644 Uiso 1.00 calc
H(16) H 0.0918 0.2364 0.0894 0.0699 Uiso 1.00 calc
H(17) H 0.1535 0.2435 0.2107 0.0600 Uiso 1.00 calc
H(18) H 0.2045 0.1750 0.3238 0.0470 Uiso 1.00 calc
H(19) H 0.2202 0.0064 0.4948 0.0536 Uiso 1.00 calc
H(20) H 0.2818 0.0502 0.6099 0.0653 Uiso 1.00 calc
H(21) H 0.3533 0.1452 0.6073 0.0765 Uiso 1.00 calc
H(22) H 0.3635 0.1988 0.4895 0.0773 Uiso 1.00 calc
H(23) H 0.3018 0.1577 0.3730 0.0607 Uiso 1.00 calc
H(24) H 0.0818 -0.1444 0.1798 0.0606 Uiso 1.00 calc
H(25) H 0.0447 -0.2751 0.1139 0.0729 Uiso 1.00 calc
H(26) H 0.0236 -0.2800 -0.0219 0.0743 Uiso 1.00 calc
H(27) H 0.0423 -0.1565 -0.0899 0.0726 Uiso 1.00 calc
H(28) H 0.0765 -0.0245 -0.0251 0.0628 Uiso 1.00 calc
H(29) H -0.1327 -0.1016 0.1564 0.0874 Uiso 1.00 calc
H(30) H -0.0453 -0.1582 0.1879 0.1089 Uiso 1.00 calc
H(31) H 0.0269 -0.0660 0.2491 0.0943 Uiso 1.00 calc
H(32) H 0.0616 0.0742 0.3015 0.0602 Uiso 1.00 calc
H(33) H 0.0931 0.1214 0.4383 0.0566 Uiso 1.00 calc
H(34) H 0.1734 0.1847 0.5125 0.0621 Uiso 1.00 calc
H(35) H 0.2047 0.3204 0.4754 0.0612 Uiso 1.00 calc
H(36) H 0.1571 0.3932 0.3633 0.0567 Uiso 1.00 calc
H(37) H 0.0766 0.3318 0.2880 0.0516 Uiso 1.00 calc
H(38) H -0.2054 -0.0603 0.2032 0.0739 Uiso 1.00 calc
H(39) H -0.2951 -0.0121 0.1674 0.0876 Uiso 1.00 calc
H(40) H -0.3166 0.1330 0.1203 0.0839 Uiso 1.00 calc
H(41) H -0.2478 0.2329 0.1135 0.0731 Uiso 1.00 calc
H(42) H -0.1582 0.1873 0.1489 0.0622 Uiso 1.00 calc
H(43) H 0.0959 0.5118 0.5577 0.0866 Uiso 1.00 calc
H(44) H 0.0846 0.4105 0.6503 0.0917 Uiso 1.00 calc
H(45) H 0.0312 0.2830 0.6155 0.0803 Uiso 1.00 calc
H(46) H -0.0278 0.1939 0.5200 0.0593 Uiso 1.00 calc
H(47) H -0.1546 0.1864 0.3754 0.0722 Uiso 1.00 calc
H(48) H -0.2063 0.0552 0.3658 0.0883 Uiso 1.00 calc
H(49) H -0.1644 -0.0855 0.3822 0.0973 Uiso 1.00 calc
H(50) H -0.0714 -0.0952 0.4196 0.0944 Uiso 1.00 calc
H(51) H -0.0178 0.0357 0.4339 0.0755 Uiso 1.00 calc
H(52) H 0.0003 0.4818 0.3120 0.0871 Uiso 1.00 calc
H(53) H 0.0166 0.5920 0.2287 0.1113 Uiso 1.00 calc
H(54) H 0.0845 0.6988 0.2721 0.1283 Uiso 1.00 calc
H(55) H 0.1388 0.6885 0.3955 0.1442 Uiso 1.00 calc
H(56) H 0.1257 0.5748 0.4785 0.1242 Uiso 1.00 calc

loop_
_atom_site_aniso_label
_atom_site_aniso_U_11
_atom_site_aniso_U_22
_atom_site_aniso_U_33
_atom_site_aniso_U_12
_atom_site_aniso_U_13
_atom_site_aniso_U_23
Ti(1) 0.0370(2) 0.0290(2) 0.0327(2) -0.0016(2) 0.0056(2) 0.0004(2)
Ti(2) 0.0318(2) 0.0379(2) 0.0375(2) -0.0012(2) 0.0050(2) -0.0010(2)
Cl(1) 0.0530(4) 0.0617(4) 0.0484(4) -0.0141(3) 0.0196(3) -0.0007(3)
Cl(2) 0.0676(4) 0.0287(3) 0.0515(4) -0.0029(3) 0.0091(3) -0.0011(3)
Cl(3) 0.0381(3) 0.0571(4) 0.0711(5) 0.0084(3) 0.0076(3) -0.0043(4)
Cl(4) 0.0558(4) 0.0633(5) 0.0413(4) -0.0097(3) 0.0053(3) 0.0091(3)
O(1) 0.0417(10) 0.0391(9) 0.0357(9) 0.0005(7) 0.0025(7) -0.0003(7)
O(2) 0.0409(9) 0.0331(8) 0.0343(9) -0.0007(7) 0.0053(7) 0.0010(7)
O(3) 0.0376(9) 0.044(1) 0.0427(10) -0.0063(8) 0.0083(7) -0.0042(8)
O(4) 0.0350(9) 0.043(1) 0.046(1) -0.0014(8) 0.0042(8) -0.0067(8)
N(1) 0.042(1) 0.0307(10) 0.040(1) -0.0006(8) 0.0123(9) -0.0059(8)
N(2) 0.039(1) 0.034(1) 0.0322(10) -0.0019(8) 0.0082(8) -0.0027(8)
N(3) 0.033(1) 0.045(1) 0.044(1) -0.0036(9) 0.0104(9) -0.0020(10)
N(4) 0.040(1) 0.051(1) 0.041(1) 0.0001(10) 0.0114(9) 0.0015(10)
C(1) 0.040(1) 0.039(1) 0.045(1) 0.003(1) -0.001(1) -0.009(1)
C(2) 0.052(2) 0.052(2) 0.047(2) 0.008(1) -0.005(1) -0.011(1)
C(3) 0.050(2) 0.073(2) 0.062(2) 0.009(2) -0.016(2) -0.018(2)
C(4) 0.043(2) 0.071(2) 0.086(3) 0.001(2) -0.005(2) -0.021(2)
C(5) 0.043(2) 0.058(2) 0.078(2) -0.006(1) 0.005(2) -0.016(2)
C(6) 0.041(1) 0.040(1) 0.054(2) -0.002(1) 0.006(1) -0.010(1)
C(7) 0.046(1) 0.036(1) 0.052(2) -0.002(1) 0.017(1) -0.009(1)
C(8) 0.044(1) 0.037(1) 0.039(1) 0.005(1) 0.016(1) -0.002(1)
C(9) 0.086(2) 0.037(1) 0.055(2) -0.003(1) 0.024(2) 0.000(1)
C(10) 0.114(4) 0.059(2) 0.062(2) 0.000(2) 0.029(2) 0.015(2)
C(11) 0.086(3) 0.087(3) 0.045(2) 0.015(2) 0.021(2) 0.015(2)
C(12) 0.048(2) 0.074(2) 0.039(1) 0.008(1) 0.013(1) -0.007(1)
C(13) 0.040(1) 0.048(1) 0.042(1) 0.002(1) 0.014(1) -0.006(1)
C(14) 0.069(2) 0.053(2) 0.042(2) 0.020(2) -0.002(1) -0.002(1)
C(15) 0.099(3) 0.052(2) 0.039(2) 0.006(2) 0.003(2) 0.006(1)
C(16) 0.109(3) 0.068(2) 0.056(2) 0.011(2) 0.018(2) 0.014(2)
C(17) 0.116(4) 0.096(3) 0.053(2) 0.032(3) 0.021(2) 0.016(2)
C(18) 0.119(4) 0.138(5) 0.039(2) 0.024(4) 0.011(2) -0.007(3)
C(19) 0.084(3) 0.106(3) 0.047(2) 0.010(2) -0.007(2) -0.017(2)
C(20) 0.038(1) 0.035(1) 0.037(1) 0.0053(10) 0.0116(10) 0.0015(10)
C(21) 0.036(1) 0.045(1) 0.040(1) 0.004(1) 0.008(1) -0.001(1)
C(22) 0.050(2) 0.055(2) 0.049(2) 0.011(1) 0.001(1) 0.008(1)
C(23) 0.067(2) 0.047(2) 0.054(2) 0.016(1) 0.003(1) 0.014(1)
C(24) 0.059(2) 0.038(1) 0.052(2) 0.009(1) 0.010(1) 0.003(1)
C(25) 0.046(1) 0.035(1) 0.038(1) 0.006(1) 0.012(1) 0.002(1)
C(26) 0.047(1) 0.031(1) 0.041(1) 0.000(1) 0.016(1) -0.0025(10)
C(27) 0.040(1) 0.031(1) 0.038(1) -0.0003(10) 0.0071(10) -0.0058(9)
C(28) 0.049(2) 0.045(1) 0.039(1) -0.001(1) 0.009(1) -0.005(1)
C(29) 0.065(2) 0.052(2) 0.041(2) 0.005(1) 0.004(1) -0.009(1)
C(30) 0.060(2) 0.062(2) 0.057(2) 0.000(2) -0.006(2) -0.021(2)
C(31) 0.050(2) 0.057(2) 0.080(2) -0.017(2) 0.005(2) -0.013(2)
C(32) 0.051(2) 0.044(1) 0.056(2) -0.010(1) 0.013(1) -0.003(1)
C(33) 0.031(1) 0.052(2) 0.041(1) 0.005(1) 0.0043(10) -0.004(1)
C(34) 0.047(2) 0.059(2) 0.046(2) -0.003(1) 0.010(1) -0.007(1)
C(35) 0.061(2) 0.055(2) 0.064(2) -0.009(2) 0.010(2) -0.006(2)
C(36) 0.046(2) 0.072(2) 0.061(2) -0.003(2) 0.002(1) -0.024(2)
C(37) 0.050(2) 0.081(2) 0.044(2) 0.000(2) 0.001(1) -0.014(2)
C(38) 0.047(2) 0.069(2) 0.036(1) 0.004(1) 0.002(1) -0.001(1)
C(39) 0.044(1) 0.045(1) 0.046(1) -0.008(1) 0.015(1) -0.007(1)
C(40) 0.054(2) 0.051(2) 0.047(2) -0.016(1) 0.014(1) -0.008(1)
C(41) 0.071(2) 0.056(2) 0.092(3) -0.018(2) 0.021(2) -0.029(2)
C(42) 0.079(3) 0.054(2) 0.141(4) -0.008(2) 0.033(3) -0.041(2)
C(43) 0.059(2) 0.062(2) 0.118(3) -0.003(2) 0.030(2) -0.034(2)
C(44) 0.047(2) 0.048(2) 0.066(2) -0.007(1) 0.023(1) -0.016(1)
C(45) 0.040(1) 0.051(2) 0.064(2) 0.002(1) 0.019(1) -0.005(1)
C(46) 0.030(1) 0.045(1) 0.044(1) 0.002(1) 0.0129(10) -0.003(1)
C(47) 0.042(1) 0.048(2) 0.053(2) 0.000(1) 0.014(1) 0.007(1)
C(48) 0.040(1) 0.067(2) 0.046(2) 0.004(1) 0.005(1) 0.009(1)
C(49) 0.034(1) 0.073(2) 0.046(2) -0.005(1) 0.009(1) -0.003(1)
C(50) 0.039(1) 0.055(2) 0.051(2) -0.008(1) 0.017(1) 0.002(1)
C(51) 0.037(1) 0.051(2) 0.044(1) 0.000(1) 0.014(1) 0.005(1)
C(52) 0.048(2) 0.059(2) 0.037(1) -0.019(1) 0.008(1) -0.010(1)
C(53) 0.064(2) 0.072(2) 0.049(2) -0.029(2) 0.018(1) -0.008(2)
C(54) 0.054(2) 0.112(3) 0.056(2) -0.036(2) 0.019(2) -0.009(2)
C(55) 0.045(2) 0.107(3) 0.055(2) -0.012(2) 0.009(1) -0.006(2)
C(56) 0.053(2) 0.078(2) 0.046(2) -0.010(2) 0.002(1) -0.001(2)
C(57) 0.046(2) 0.065(2) 0.041(1) -0.015(1) 0.003(1) -0.004(1)
C(58) 0.030(1) 0.054(2) 0.047(1) 0.007(1) 0.005(1) -0.015(1)
C(59) 0.032(1) 0.058(2) 0.070(2) 0.003(1) 0.008(1) -0.025(2)
C(60) 0.041(2) 0.089(3) 0.079(3) -0.004(2) 0.005(2) -0.040(2)
C(61) 0.045(2) 0.122(4) 0.056(2) 0.003(2) 0.000(2) -0.038(2)
C(62) 0.048(2) 0.106(3) 0.045(2) 0.012(2) 0.007(1) -0.016(2)
C(63) 0.037(1) 0.069(2) 0.041(1) 0.008(1) 0.004(1) -0.015(1)
C(64) 0.045(1) 0.063(2) 0.041(1) 0.009(1) 0.011(1) 0.005(1)
C(65) 0.054(2) 0.056(2) 0.041(1) -0.004(1) 0.015(1) 0.006(1)
C(66) 0.055(2) 0.073(2) 0.055(2) -0.011(2) 0.018(1) 0.012(2)
C(67) 0.068(2) 0.090(3) 0.065(2) -0.024(2) 0.020(2) 0.018(2)
C(68) 0.102(3) 0.077(3) 0.065(2) -0.033(2) 0.022(2) 0.016(2)
C(69) 0.107(3) 0.053(2) 0.081(3) 0.000(2) 0.030(2) 0.023(2)
C(70) 0.068(2) 0.057(2) 0.063(2) 0.001(2) 0.017(2) 0.014(2)
C(71) 0.040(2) 0.044(2) 0.102(3) -0.003(1) 0.024(2) -0.017(2)
C(72) 0.080(3) 0.059(2) 0.083(3) -0.023(2) 0.028(2) -0.011(2)
C(73) 0.106(4) 0.071(3) 0.109(4) -0.023(3) 0.040(3) -0.001(3)
C(74) 0.083(3) 0.064(3) 0.182(6) -0.020(2) 0.050(4) 0.015(3)
C(75) 0.078(3) 0.072(3) 0.195(7) -0.030(3) 0.007(4) 0.017(4)
C(76) 0.060(2) 0.070(3) 0.161(5) -0.021(2) -0.008(3) -0.005(3)

loop_
_atom_type_symbol
_atom_type_description
_atom_type_scat_dispersion_real
_atom_type_scat_dispersion_imag
_atom_type_scat_source
C C 0.003 0.002
;International Tables for Crystallography
(1992, Vol. C, Tables 4.2.6.8 and 6.1.1.1)
;
H H 0.000 0.000
;International Tables for Crystallography
(1992, Vol. C, Table 6.1.1.2)
;
O O 0.011 0.006
;International Tables for Crystallography
(1992, Vol. C, Tables 4.2.6.8 and 6.1.1.1)
;
N N 0.006 0.003
;International Tables for Crystallography
(1992, Vol. C, Tables 4.2.6.8 and 6.1.1.1)
;
Ti Ti 0.278 0.446
;International Tables for Crystallography
(1992, Vol. C, Tables 4.2.6.8 and 6.1.1.1)
;
Cl Cl 0.148 0.159
;International Tables for Crystallography
(1992, Vol. C, Tables 4.2.6.8 and 6.1.1.1)
;

loop_
_geom_angle_atom_site_label_1
_geom_angle_atom_site_label_2
_geom_angle_atom_site_label_3
_geom_angle
_geom_angle_site_symmetry_1
_geom_angle_site_symmetry_2
_geom_angle_site_symmetry_3
_geom_angle_publ_flag
Cl(1) Ti(1) Cl(2) 98.47(3) 1_555 1_555 1_555 yes
Cl(1) Ti(1) O(1) 96.51(7) 1_555 1_555 1_555 yes
Cl(1) Ti(1) O(2) 94.30(7) 1_555 1_555 1_555 yes
Cl(1) Ti(1) N(1) 172.17(6) 1_555 1_555 1_555 yes
Cl(1) Ti(1) N(2) 91.10(6) 1_555 1_555 1_555 yes
Cl(2) Ti(1) O(1) 94.99(6) 1_555 1_555 1_555 yes
Cl(2) Ti(1) O(2) 93.60(6) 1_555 1_555 1_555 yes
Cl(2) Ti(1) N(1) 89.20(6) 1_555 1_555 1_555 yes
Cl(2) Ti(1) N(2) 169.87(6) 1_555 1_555 1_555 yes
O(1) Ti(1) O(2) 165.05(8) 1_555 1_555 1_555 yes
O(1) Ti(1) N(1) 81.11(9) 1_555 1_555 1_555 yes
O(1) Ti(1) N(2) 87.17(8) 1_555 1_555 1_555 yes
O(2) Ti(1) N(1) 86.80(9) 1_555 1_555 1_555 yes
O(2) Ti(1) N(2) 82.32(8) 1_555 1_555 1_555 yes
N(1) Ti(1) N(2) 81.35(8) 1_555 1_555 1_555 yes
Cl(3) Ti(2) Cl(4) 97.54(4) 1_555 1_555 1_555 yes
Cl(3) Ti(2) O(3) 95.05(7) 1_555 1_555 1_555 yes
Cl(3) Ti(2) O(4) 95.01(7) 1_555 1_555 1_555 yes
Cl(3) Ti(2) N(3) 172.28(7) 1_555 1_555 1_555 yes
Cl(3) Ti(2) N(4) 90.86(7) 1_555 1_555 1_555 yes
Cl(4) Ti(2) O(3) 96.18(6) 1_555 1_555 1_555 yes
Cl(4) Ti(2) O(4) 94.39(7) 1_555 1_555 1_555 yes
Cl(4) Ti(2) N(3) 89.47(7) 1_555 1_555 1_555 yes
Cl(4) Ti(2) N(4) 170.62(7) 1_555 1_555 1_555 yes
O(3) Ti(2) O(4) 164.32(9) 1_555 1_555 1_555 yes
O(3) Ti(2) N(3) 80.91(9) 1_555 1_555 1_555 yes
O(3) Ti(2) N(4) 87.21(9) 1_555 1_555 1_555 yes
O(4) Ti(2) N(3) 87.65(9) 1_555 1_555 1_555 yes
O(4) Ti(2) N(4) 80.65(9) 1_555 1_555 1_555 yes
N(3) Ti(2) N(4) 82.41(9) 1_555 1_555 1_555 yes
Ti(1) O(1) C(1) 144.4(2) 1_555 1_555 1_555 yes
Ti(1) O(2) C(20) 143.9(2) 1_555 1_555 1_555 yes
Ti(2) O(3) C(39) 145.0(2) 1_555 1_555 1_555 yes
Ti(2) O(4) C(58) 146.1(2) 1_555 1_555 1_555 yes
Ti(1) N(1) C(7) 125.2(2) 1_555 1_555 1_555 yes
Ti(1) N(1) C(8) 118.8(2) 1_555 1_555 1_555 yes
C(7) N(1) C(8) 115.5(2) 1_555 1_555 1_555 yes
Ti(1) N(2) C(26) 124.8(2) 1_555 1_555 1_555 yes
Ti(1) N(2) C(27) 119.4(2) 1_555 1_555 1_555 yes
C(26) N(2) C(27) 115.6(2) 1_555 1_555 1_555 yes
Ti(2) N(3) C(45) 126.1(2) 1_555 1_555 1_555 yes
Ti(2) N(3) C(46) 118.5(2) 1_555 1_555 1_555 yes
C(45) N(3) C(46) 115.1(2) 1_555 1_555 1_555 yes
Ti(2) N(4) C(64) 126.1(2) 1_555 1_555 1_555 yes
Ti(2) N(4) C(65) 118.0(2) 1_555 1_555 1_555 yes
C(64) N(4) C(65) 115.9(3) 1_555 1_555 1_555 yes
O(1) C(1) C(2) 120.6(3) 1_555 1_555 1_555 yes
O(1) C(1) C(6) 118.9(2) 1_555 1_555 1_555 yes
C(2) C(1) C(6) 120.4(3) 1_555 1_555 1_555 yes
C(1) C(2) C(3) 117.1(3) 1_555 1_555 1_555 yes
C(1) C(2) C(14) 122.3(3) 1_555 1_555 1_555 yes
C(3) C(2) C(14) 120.7(3) 1_555 1_555 1_555 yes
C(2) C(3) C(4) 123.0(3) 1_555 1_555 1_555 yes
C(3) C(4) C(5) 120.5(3) 1_555 1_555 1_555 yes
C(4) C(5) C(6) 119.0(4) 1_555 1_555 1_555 yes
C(1) C(6) C(5) 120.0(3) 1_555 1_555 1_555 yes
C(1) C(6) C(7) 121.8(3) 1_555 1_555 1_555 yes
C(5) C(6) C(7) 118.1(3) 1_555 1_555 1_555 yes
N(1) C(7) C(6) 127.4(3) 1_555 1_555 1_555 yes
N(1) C(8) C(9) 119.1(3) 1_555 1_555 1_555 yes
N(1) C(8) C(13) 120.5(2) 1_555 1_555 1_555 yes
C(9) C(8) C(13) 120.4(3) 1_555 1_555 1_555 yes
C(8) C(9) C(10) 119.2(3) 1_555 1_555 1_555 yes
C(9) C(10) C(11) 120.6(3) 1_555 1_555 1_555 yes
C(10) C(11) C(12) 120.0(3) 1_555 1_555 1_555 yes
C(11) C(12) C(13) 120.5(3) 1_555 1_555 1_555 yes
C(8) C(13) C(12) 119.3(3) 1_555 1_555 1_555 yes
C(2) C(14) C(15) 122.3(3) 1_555 1_555 1_555 yes
C(2) C(14) C(19) 120.4(4) 1_555 1_555 1_555 yes
C(15) C(14) C(19) 117.3(4) 1_555 1_555 1_555 yes
C(14) C(15) C(16) 122.1(3) 1_555 1_555 1_555 yes
C(15) C(16) C(17) 119.5(5) 1_555 1_555 1_555 yes
C(16) C(17) C(18) 118.9(5) 1_555 1_555 1_555 yes
C(17) C(18) C(19) 121.5(4) 1_555 1_555 1_555 yes
C(14) C(19) C(18) 120.6(5) 1_555 1_555 1_555 yes
O(2) C(20) C(21) 120.8(2) 1_555 1_555 1_555 yes
O(2) C(20) C(25) 118.3(2) 1_555 1_555 1_555 yes
C(21) C(20) C(25) 120.9(2) 1_555 1_555 1_555 yes
C(20) C(21) C(22) 116.5(3) 1_555 1_555 1_555 yes
C(20) C(21) C(33) 123.8(2) 1_555 1_555 1_555 yes
C(22) C(21) C(33) 119.7(2) 1_555 1_555 1_555 yes
C(21) C(22) C(23) 123.2(3) 1_555 1_555 1_555 yes
C(22) C(23) C(24) 119.5(3) 1_555 1_555 1_555 yes
C(23) C(24) C(25) 120.1(3) 1_555 1_555 1_555 yes
C(20) C(25) C(24) 119.8(2) 1_555 1_555 1_555 yes
C(20) C(25) C(26) 122.4(2) 1_555 1_555 1_555 yes
C(24) C(25) C(26) 117.8(2) 1_555 1_555 1_555 yes
N(2) C(26) C(25) 127.5(2) 1_555 1_555 1_555 yes
N(2) C(27) C(28) 119.5(2) 1_555 1_555 1_555 yes
N(2) C(27) C(32) 120.4(2) 1_555 1_555 1_555 yes
C(28) C(27) C(32) 120.2(3) 1_555 1_555 1_555 yes
C(27) C(28) C(29) 119.2(3) 1_555 1_555 1_555 yes
C(28) C(29) C(30) 121.0(3) 1_555 1_555 1_555 yes
C(29) C(30) C(31) 119.6(3) 1_555 1_555 1_555 yes
C(30) C(31) C(32) 120.6(3) 1_555 1_555 1_555 yes
C(27) C(32) C(31) 119.5(3) 1_555 1_555 1_555 yes
C(21) C(33) C(34) 123.0(2) 1_555 1_555 1_555 yes
C(21) C(33) C(38) 119.3(3) 1_555 1_555 1_555 yes
C(34) C(33) C(38) 117.7(3) 1_555 1_555 1_555 yes
C(33) C(34) C(35) 120.8(3) 1_555 1_555 1_555 yes
C(34) C(35) C(36) 120.2(3) 1_555 1_555 1_555 yes
C(35) C(36) C(37) 119.5(3) 1_555 1_555 1_555 yes
C(36) C(37) C(38) 120.3(3) 1_555 1_555 1_555 yes
C(33) C(38) C(37) 121.4(3) 1_555 1_555 1_555 yes
O(3) C(39) C(40) 120.7(3) 1_555 1_555 1_555 yes
O(3) C(39) C(44) 119.1(2) 1_555 1_555 1_555 yes
C(40) C(39) C(44) 120.2(3) 1_555 1_555 1_555 yes
C(39) C(40) C(41) 117.5(3) 1_555 1_555 1_555 yes
C(39) C(40) C(52) 122.0(3) 1_555 1_555 1_555 yes
C(41) C(40) C(52) 120.5(3) 1_555 1_555 1_555 yes
C(40) C(41) C(42) 122.5(3) 1_555 1_555 1_555 yes
C(41) C(42) C(43) 120.0(3) 1_555 1_555 1_555 yes
C(42) C(43) C(44) 119.4(4) 1_555 1_555 1_555 yes
C(39) C(44) C(43) 120.3(3) 1_555 1_555 1_555 yes
C(39) C(44) C(45) 121.7(3) 1_555 1_555 1_555 yes
C(43) C(44) C(45) 117.9(3) 1_555 1_555 1_555 yes
N(3) C(45) C(44) 126.9(3) 1_555 1_555 1_555 yes
N(3) C(46) C(47) 119.4(2) 1_555 1_555 1_555 yes
N(3) C(46) C(51) 119.9(2) 1_555 1_555 1_555 yes
C(47) C(46) C(51) 120.6(2) 1_555 1_555 1_555 yes
C(46) C(47) C(48) 119.2(3) 1_555 1_555 1_555 yes
C(47) C(48) C(49) 120.3(3) 1_555 1_555 1_555 yes
C(48) C(49) C(50) 120.2(3) 1_555 1_555 1_555 yes
C(49) C(50) C(51) 120.6(3) 1_555 1_555 1_555 yes
C(46) C(51) C(50) 119.1(3) 1_555 1_555 1_555 yes
C(40) C(52) C(53) 120.2(3) 1_555 1_555 1_555 yes
C(40) C(52) C(57) 122.0(3) 1_555 1_555 1_555 yes
C(53) C(52) C(57) 117.8(3) 1_555 1_555 1_555 yes
C(52) C(53) C(54) 120.6(4) 1_555 1_555 1_555 yes
C(53) C(54) C(55) 120.7(3) 1_555 1_555 1_555 yes
C(54) C(55) C(56) 119.2(3) 1_555 1_555 1_555 yes
C(55) C(56) C(57) 121.1(4) 1_555 1_555 1_555 yes
C(52) C(57) C(56) 120.6(3) 1_555 1_555 1_555 yes
O(4) C(58) C(59) 120.8(3) 1_555 1_555 1_555 yes
O(4) C(58) C(63) 117.9(3) 1_555 1_555 1_555 yes
C(59) C(58) C(63) 121.4(3) 1_555 1_555 1_555 yes
C(58) C(59) C(60) 115.6(4) 1_555 1_555 1_555 yes
C(58) C(59) C(71) 124.0(3) 1_555 1_555 1_555 yes
C(60) C(59) C(71) 120.4(3) 1_555 1_555 1_555 yes
C(59) C(60) C(61) 123.4(4) 1_555 1_555 1_555 yes
C(60) C(61) C(62) 120.6(3) 1_555 1_555 1_555 yes
C(61) C(62) C(63) 119.0(4) 1_555 1_555 1_555 yes
C(58) C(63) C(62) 120.1(3) 1_555 1_555 1_555 yes
C(58) C(63) C(64) 121.8(2) 1_555 1_555 1_555 yes
C(62) C(63) C(64) 118.1(3) 1_555 1_555 1_555 yes
N(4) C(64) C(63) 127.2(3) 1_555 1_555 1_555 yes
N(4) C(65) C(66) 119.2(3) 1_555 1_555 1_555 yes
N(4) C(65) C(70) 120.2(3) 1_555 1_555 1_555 yes
C(66) C(65) C(70) 120.5(3) 1_555 1_555 1_555 yes
C(65) C(66) C(67) 119.8(4) 1_555 1_555 1_555 yes
C(66) C(67) C(68) 120.1(4) 1_555 1_555 1_555 yes
C(67) C(68) C(69) 119.9(4) 1_555 1_555 1_555 yes
C(68) C(69) C(70) 121.3(4) 1_555 1_555 1_555 yes
C(65) C(70) C(69) 118.3(4) 1_555 1_555 1_555 yes
C(59) C(71) C(72) 124.0(3) 1_555 1_555 1_555 yes
C(59) C(71) C(76) 119.4(4) 1_555 1_555 1_555 yes
C(72) C(71) C(76) 116.5(4) 1_555 1_555 1_555 yes
C(71) C(72) C(73) 121.4(4) 1_555 1_555 1_555 yes
C(72) C(73) C(74) 120.4(5) 1_555 1_555 1_555 yes
C(73) C(74) C(75) 119.4(5) 1_555 1_555 1_555 yes
C(74) C(75) C(76) 120.8(4) 1_555 1_555 1_555 yes
C(71) C(76) C(75) 121.4(5) 1_555 1_555 1_555 yes

loop_
_geom_bond_atom_site_label_1
_geom_bond_atom_site_label_2
_geom_bond_distance
_geom_bond_site_symmetry_1
_geom_bond_site_symmetry_2
_geom_bond_publ_flag
Ti(1) Cl(1) 2.298(1) 1_555 1_555 yes
Ti(1) Cl(2) 2.3005(8) 1_555 1_555 yes
Ti(1) O(1) 1.860(2) 1_555 1_555 yes
Ti(1) O(2) 1.845(2) 1_555 1_555 yes
Ti(1) N(1) 2.233(2) 1_555 1_555 yes
Ti(1) N(2) 2.213(2) 1_555 1_555 yes
Ti(2) Cl(3) 2.305(1) 1_555 1_555 yes
Ti(2) Cl(4) 2.3047(9) 1_555 1_555 yes
Ti(2) O(3) 1.848(2) 1_555 1_555 yes
Ti(2) O(4) 1.844(2) 1_555 1_555 yes
Ti(2) N(3) 2.232(2) 1_555 1_555 yes
Ti(2) N(4) 2.213(2) 1_555 1_555 yes
O(1) C(1) 1.327(3) 1_555 1_555 yes
O(2) C(20) 1.338(3) 1_555 1_555 yes
O(3) C(39) 1.329(3) 1_555 1_555 yes
O(4) C(58) 1.331(3) 1_555 1_555 yes
N(1) C(7) 1.292(4) 1_555 1_555 yes
N(1) C(8) 1.439(3) 1_555 1_555 yes
N(2) C(26) 1.298(3) 1_555 1_555 yes
N(2) C(27) 1.439(3) 1_555 1_555 yes
N(3) C(45) 1.289(4) 1_555 1_555 yes
N(3) C(46) 1.446(3) 1_555 1_555 yes
N(4) C(64) 1.287(4) 1_555 1_555 yes
N(4) C(65) 1.445(4) 1_555 1_555 yes
C(1) C(2) 1.420(4) 1_555 1_555 yes
C(1) C(6) 1.410(4) 1_555 1_555 yes
C(2) C(3) 1.397(5) 1_555 1_555 yes
C(2) C(14) 1.486(5) 1_555 1_555 yes
C(3) C(4) 1.374(6) 1_555 1_555 yes
C(4) C(5) 1.385(5) 1_555 1_555 yes
C(5) C(6) 1.416(4) 1_555 1_555 yes
C(6) C(7) 1.438(4) 1_555 1_555 yes
C(8) C(9) 1.385(4) 1_555 1_555 yes
C(8) C(13) 1.387(4) 1_555 1_555 yes
C(9) C(10) 1.382(5) 1_555 1_555 yes
C(10) C(11) 1.378(6) 1_555 1_555 yes
C(11) C(12) 1.372(5) 1_555 1_555 yes
C(12) C(13) 1.383(4) 1_555 1_555 yes
C(14) C(15) 1.367(5) 1_555 1_555 yes
C(14) C(19) 1.400(4) 1_555 1_555 yes
C(15) C(16) 1.393(6) 1_555 1_555 yes
C(16) C(17) 1.381(6) 1_555 1_555 yes
C(17) C(18) 1.366(7) 1_555 1_555 yes
C(18) C(19) 1.374(7) 1_555 1_555 yes
C(20) C(21) 1.418(4) 1_555 1_555 yes
C(20) C(25) 1.408(4) 1_555 1_555 yes
C(21) C(22) 1.395(4) 1_555 1_555 yes
C(21) C(33) 1.487(4) 1_555 1_555 yes
C(22) C(23) 1.388(5) 1_555 1_555 yes
C(23) C(24) 1.379(4) 1_555 1_555 yes
C(24) C(25) 1.397(4) 1_555 1_555 yes
C(25) C(26) 1.444(4) 1_555 1_555 yes
C(27) C(28) 1.397(4) 1_555 1_555 yes
C(27) C(32) 1.379(4) 1_555 1_555 yes
C(28) C(29) 1.387(4) 1_555 1_555 yes
C(29) C(30) 1.372(5) 1_555 1_555 yes
C(30) C(31) 1.380(6) 1_555 1_555 yes
C(31) C(32) 1.392(4) 1_555 1_555 yes
C(33) C(34) 1.386(4) 1_555 1_555 yes
C(33) C(38) 1.395(4) 1_555 1_555 yes
C(34) C(35) 1.388(4) 1_555 1_555 yes
C(35) C(36) 1.393(5) 1_555 1_555 yes
C(36) C(37) 1.360(5) 1_555 1_555 yes
C(37) C(38) 1.386(5) 1_555 1_555 yes
C(39) C(40) 1.414(4) 1_555 1_555 yes
C(39) C(44) 1.404(4) 1_555 1_555 yes
C(40) C(41) 1.387(5) 1_555 1_555 yes
C(40) C(52) 1.482(4) 1_555 1_555 yes
C(41) C(42) 1.388(6) 1_555 1_555 yes
C(42) C(43) 1.377(5) 1_555 1_555 yes
C(43) C(44) 1.401(5) 1_555 1_555 yes
C(44) C(45) 1.446(4) 1_555 1_555 yes
C(46) C(47) 1.391(4) 1_555 1_555 yes
C(46) C(51) 1.383(4) 1_555 1_555 yes
C(47) C(48) 1.385(4) 1_555 1_555 yes
C(48) C(49) 1.374(5) 1_555 1_555 yes
C(49) C(50) 1.377(4) 1_555 1_555 yes
C(50) C(51) 1.382(4) 1_555 1_555 yes
C(52) C(53) 1.405(4) 1_555 1_555 yes
C(52) C(57) 1.392(5) 1_555 1_555 yes
C(53) C(54) 1.390(6) 1_555 1_555 yes
C(54) C(55) 1.369(6) 1_555 1_555 yes
C(55) C(56) 1.377(5) 1_555 1_555 yes
C(56) C(57) 1.383(5) 1_555 1_555 yes
C(58) C(59) 1.422(4) 1_555 1_555 yes
C(58) C(63) 1.401(4) 1_555 1_555 yes
C(59) C(60) 1.393(5) 1_555 1_555 yes
C(59) C(71) 1.498(5) 1_555 1_555 yes
C(60) C(61) 1.384(6) 1_555 1_555 yes
C(61) C(62) 1.367(6) 1_555 1_555 yes
C(62) C(63) 1.407(4) 1_555 1_555 yes
C(63) C(64) 1.446(4) 1_555 1_555 yes
C(65) C(66) 1.392(4) 1_555 1_555 yes
C(65) C(70) 1.383(5) 1_555 1_555 yes
C(66) C(67) 1.378(5) 1_555 1_555 yes
C(67) C(68) 1.377(6) 1_555 1_555 yes
C(68) C(69) 1.367(6) 1_555 1_555 yes
C(69) C(70) 1.395(5) 1_555 1_555 yes
C(71) C(72) 1.381(6) 1_555 1_555 yes
C(71) C(76) 1.389(5) 1_555 1_555 yes
C(72) C(73) 1.378(6) 1_555 1_555 yes
C(73) C(74) 1.380(6) 1_555 1_555 yes
C(74) C(75) 1.332(8) 1_555 1_555 yes
C(75) C(76) 1.391(8) 1_555 1_555 yes

loop_
_geom_contact_atom_site_label_1
_geom_contact_atom_site_label_2
_geom_contact_distance
_geom_contact_site_symmetry_1
_geom_contact_site_symmetry_2
Cl(2) C(9) 3.446(3) 1_555 2_545
C(8) C(50) 3.550(4) 1_555 2_545
C(12) C(49) 3.576(4) 1_555 2_545
C(13) C(50) 3.553(4) 1_555 2_545
C(18) C(55) 3.548(6) 1_555 3_556
C(22) C(37) 3.438(5) 1_555 3_555
C(24) C(51) 3.518(4) 1_555 1_555
C(27) C(48) 3.543(4) 1_555 1_555
C(28) C(48) 3.443(4) 1_555 1_555
C(34) C(43) 3.572(5) 1_555 1_555
C(49) C(56) 3.546(4) 1_555 4_555
C(49) C(55) 3.575(5) 1_555 4_555
C(58) C(60) 3.556(5) 1_555 3_566
C(59) C(60) 3.499(5) 1_555 3_566
C(61) C(72) 3.284(6) 1_555 3_566
C(61) C(71) 3.510(5) 1_555 3_566
C(62) C(72) 3.478(6) 1_555 3_566
C(62) C(71) 3.508(5) 1_555 3_566

loop_
_geom_torsion_atom_site_label_1
_geom_torsion_atom_site_label_2
_geom_torsion_atom_site_label_3
_geom_torsion_atom_site_label_4
_geom_torsion
_geom_torsion_site_symmetry_1
_geom_torsion_site_symmetry_2
_geom_torsion_site_symmetry_3
_geom_torsion_site_symmetry_4
_geom_torsion_publ_flag
Ti(1) O(1) C(1) C(2) 174.0(2) 1_555 1_555 1_555 1_555 yes
Ti(1) O(1) C(1) C(6) -5.4(4) 1_555 1_555 1_555 1_555 yes
Ti(1) O(2) C(20) C(21) 170.3(2) 1_555 1_555 1_555 1_555 yes
Ti(1) O(2) C(20) C(25) -9.4(4) 1_555 1_555 1_555 1_555 yes
Ti(1) N(1) C(7) C(6) 8.1(4) 1_555 1_555 1_555 1_555 yes
Ti(1) N(1) C(8) C(9) 120.4(3) 1_555 1_555 1_555 1_555 yes
Ti(1) N(1) C(8) C(13) -59.2(3) 1_555 1_555 1_555 1_555 yes
Ti(1) N(2) C(26) C(25) 2.2(4) 1_555 1_555 1_555 1_555 yes
Ti(1) N(2) C(27) C(28) -57.1(3) 1_555 1_555 1_555 1_555 yes
Ti(1) N(2) C(27) C(32) 121.7(2) 1_555 1_555 1_555 1_555 yes
Ti(2) O(3) C(39) C(40) 172.0(2) 1_555 1_555 1_555 1_555 yes
Ti(2) O(3) C(39) C(44) -6.5(5) 1_555 1_555 1_555 1_555 yes
Ti(2) O(4) C(58) C(59) 176.4(2) 1_555 1_555 1_555 1_555 yes
Ti(2) O(4) C(58) C(63) -4.4(5) 1_555 1_555 1_555 1_555 yes
Ti(2) N(3) C(45) C(44) 1.3(5) 1_555 1_555 1_555 1_555 yes
Ti(2) N(3) C(46) C(47) 118.9(2) 1_555 1_555 1_555 1_555 yes
Ti(2) N(3) C(46) C(51) -57.4(3) 1_555 1_555 1_555 1_555 yes
Ti(2) N(4) C(64) C(63) 2.1(4) 1_555 1_555 1_555 1_555 yes
Ti(2) N(4) C(65) C(66) -72.5(3) 1_555 1_555 1_555 1_555 yes
Ti(2) N(4) C(65) C(70) 104.6(3) 1_555 1_555 1_555 1_555 yes
Cl(1) Ti(1) O(1) C(1) -162.0(3) 1_555 1_555 1_555 1_555 yes
Cl(1) Ti(1) O(2) C(20) 102.1(3) 1_555 1_555 1_555 1_555 yes
Cl(1) Ti(1) N(2) C(26) -100.8(2) 1_555 1_555 1_555 1_555 yes
Cl(1) Ti(1) N(2) C(27) 84.3(2) 1_555 1_555 1_555 1_555 yes
Cl(2) Ti(1) O(1) C(1) 98.8(3) 1_555 1_555 1_555 1_555 yes
Cl(2) Ti(1) O(2) C(20) -159.1(3) 1_555 1_555 1_555 1_555 yes
Cl(2) Ti(1) N(1) C(7) -105.6(2) 1_555 1_555 1_555 1_555 yes
Cl(2) Ti(1) N(1) C(8) 82.5(2) 1_555 1_555 1_555 1_555 yes
Cl(2) Ti(1) N(2) C(26) 60.1(5) 1_555 1_555 1_555 1_555 yes
Cl(2) Ti(1) N(2) C(27) -114.8(3) 1_555 1_555 1_555 1_555 yes
Cl(3) Ti(2) O(3) C(39) -167.3(3) 1_555 1_555 1_555 1_555 yes
Cl(3) Ti(2) O(4) C(58) 96.5(3) 1_555 1_555 1_555 1_555 yes
Cl(3) Ti(2) N(4) C(64) -99.4(2) 1_555 1_555 1_555 1_555 yes
Cl(3) Ti(2) N(4) C(65) 83.6(2) 1_555 1_555 1_555 1_555 yes
Cl(4) Ti(2) O(3) C(39) 94.6(3) 1_555 1_555 1_555 1_555 yes
Cl(4) Ti(2) O(4) C(58) -165.5(3) 1_555 1_555 1_555 1_555 yes
Cl(4) Ti(2) N(3) C(45) -99.1(3) 1_555 1_555 1_555 1_555 yes
Cl(4) Ti(2) N(3) C(46) 86.8(2) 1_555 1_555 1_555 1_555 yes
O(1) Ti(1) O(2) C(20) -34.1(5) 1_555 1_555 1_555 1_555 yes
O(1) Ti(1) N(1) C(7) -10.4(2) 1_555 1_555 1_555 1_555 yes
O(1) Ti(1) N(1) C(8) 177.7(2) 1_555 1_555 1_555 1_555 yes
O(1) Ti(1) N(2) C(26) 162.7(2) 1_555 1_555 1_555 1_555 yes
O(1) Ti(1) N(2) C(27) -12.2(2) 1_555 1_555 1_555 1_555 yes
O(1) C(1) C(2) C(3) -178.3(3) 1_555 1_555 1_555 1_555 yes
O(1) C(1) C(2) C(14) 2.8(4) 1_555 1_555 1_555 1_555 yes
O(1) C(1) C(6) C(5) 178.3(3) 1_555 1_555 1_555 1_555 yes
O(1) C(1) C(6) C(7) -3.9(4) 1_555 1_555 1_555 1_555 yes
O(2) Ti(1) O(1) C(1) -26.0(5) 1_555 1_555 1_555 1_555 yes
O(2) Ti(1) N(1) C(7) 160.8(2) 1_555 1_555 1_555 1_555 yes
O(2) Ti(1) N(1) C(8) -11.2(2) 1_555 1_555 1_555 1_555 yes
O(2) Ti(1) N(2) C(26) -6.6(2) 1_555 1_555 1_555 1_555 yes
O(2) Ti(1) N(2) C(27) 178.5(2) 1_555 1_555 1_555 1_555 yes
O(2) C(20) C(21) C(22) 179.6(3) 1_555 1_555 1_555 1_555 yes
O(2) C(20) C(21) C(33) -1.3(4) 1_555 1_555 1_555 1_555 yes
O(2) C(20) C(25) C(24) 179.7(3) 1_555 1_555 1_555 1_555 yes
O(2) C(20) C(25) C(26) -1.5(4) 1_555 1_555 1_555 1_555 yes
O(3) Ti(2) O(4) C(58) -33.2(5) 1_555 1_555 1_555 1_555 yes
O(3) Ti(2) N(3) C(45) -2.8(3) 1_555 1_555 1_555 1_555 yes
O(3) Ti(2) N(3) C(46) -176.9(2) 1_555 1_555 1_555 1_555 yes
O(3) Ti(2) N(4) C(64) 165.6(2) 1_555 1_555 1_555 1_555 yes
O(3) Ti(2) N(4) C(65) -11.4(2) 1_555 1_555 1_555 1_555 yes
O(3) C(39) C(40) C(41) 179.9(3) 1_555 1_555 1_555 1_555 yes
O(3) C(39) C(40) C(52) 0.1(4) 1_555 1_555 1_555 1_555 yes
O(3) C(39) C(44) C(43) 178.8(3) 1_555 1_555 1_555 1_555 yes
O(3) C(39) C(44) C(45) 1.5(5) 1_555 1_555 1_555 1_555 yes
O(4) Ti(2) O(3) C(39) -37.5(5) 1_555 1_555 1_555 1_555 yes
O(4) Ti(2) N(3) C(45) 166.5(3) 1_555 1_555 1_555 1_555 yes
O(4) Ti(2) N(3) C(46) -7.6(2) 1_555 1_555 1_555 1_555 yes
O(4) Ti(2) N(4) C(64) -4.5(2) 1_555 1_555 1_555 1_555 yes
O(4) Ti(2) N(4) C(65) 178.5(2) 1_555 1_555 1_555 1_555 yes
O(4) C(58) C(59) C(60) 178.9(3) 1_555 1_555 1_555 1_555 yes
O(4) C(58) C(59) C(71) 0.5(4) 1_555 1_555 1_555 1_555 yes
O(4) C(58) C(63) C(62) -179.9(3) 1_555 1_555 1_555 1_555 yes
O(4) C(58) C(63) C(64) -1.9(4) 1_555 1_555 1_555 1_555 yes
N(1) Ti(1) O(1) C(1) 10.4(3) 1_555 1_555 1_555 1_555 yes
N(1) Ti(1) O(2) C(20) -70.1(3) 1_555 1_555 1_555 1_555 yes
N(1) Ti(1) N(2) C(26) 81.3(2) 1_555 1_555 1_555 1_555 yes
N(1) Ti(1) N(2) C(27) -93.6(2) 1_555 1_555 1_555 1_555 yes
N(1) C(7) C(6) C(1) 0.9(4) 1_555 1_555 1_555 1_555 yes
N(1) C(7) C(6) C(5) 178.7(3) 1_555 1_555 1_555 1_555 yes
N(1) C(8) C(9) C(10) -179.9(3) 1_555 1_555 1_555 1_555 yes
N(1) C(8) C(13) C(12) -179.3(2) 1_555 1_555 1_555 1_555 yes
N(2) Ti(1) O(1) C(1) -71.2(3) 1_555 1_555 1_555 1_555 yes
N(2) Ti(1) O(2) C(20) 11.6(3) 1_555 1_555 1_555 1_555 yes
N(2) Ti(1) N(1) C(7) 78.1(2) 1_555 1_555 1_555 1_555 yes
N(2) Ti(1) N(1) C(8) -93.9(2) 1_555 1_555 1_555 1_555 yes
N(2) C(26) C(25) C(20) 3.4(4) 1_555 1_555 1_555 1_555 yes
N(2) C(26) C(25) C(24) -177.8(3) 1_555 1_555 1_555 1_555 yes
N(2) C(27) C(28) C(29) 178.9(3) 1_555 1_555 1_555 1_555 yes
N(2) C(27) C(32) C(31) -178.4(3) 1_555 1_555 1_555 1_555 yes
N(3) Ti(2) O(3) C(39) 6.1(3) 1_555 1_555 1_555 1_555 yes
N(3) Ti(2) O(4) C(58) -76.2(3) 1_555 1_555 1_555 1_555 yes
N(3) Ti(2) N(4) C(64) 84.4(2) 1_555 1_555 1_555 1_555 yes
N(3) Ti(2) N(4) C(65) -92.6(2) 1_555 1_555 1_555 1_555 yes
N(3) C(45) C(44) C(39) 0.0(6) 1_555 1_555 1_555 1_555 yes
N(3) C(45) C(44) C(43) -177.3(4) 1_555 1_555 1_555 1_555 yes
N(3) C(46) C(47) C(48) -176.2(3) 1_555 1_555 1_555 1_555 yes
N(3) C(46) C(51) C(50) 176.2(3) 1_555 1_555 1_555 1_555 yes
N(4) Ti(2) O(3) C(39) -76.6(3) 1_555 1_555 1_555 1_555 yes
N(4) Ti(2) O(4) C(58) 6.5(3) 1_555 1_555 1_555 1_555 yes
N(4) Ti(2) N(3) C(45) 85.6(3) 1_555 1_555 1_555 1_555 yes
N(4) Ti(2) N(3) C(46) -88.5(2) 1_555 1_555 1_555 1_555 yes
N(4) C(64) C(63) C(58) 2.1(5) 1_555 1_555 1_555 1_555 yes
N(4) C(64) C(63) C(62) -179.9(3) 1_555 1_555 1_555 1_555 yes
N(4) C(65) C(66) C(67) 177.5(3) 1_555 1_555 1_555 1_555 yes
N(4) C(65) C(70) C(69) -176.3(3) 1_555 1_555 1_555 1_555 yes
C(1) C(2) C(3) C(4) 0.1(5) 1_555 1_555 1_555 1_555 yes
C(1) C(2) C(14) C(15) 37.5(5) 1_555 1_555 1_555 1_555 yes
C(1) C(2) C(14) C(19) -144.2(3) 1_555 1_555 1_555 1_555 yes
C(1) C(6) C(5) C(4) -0.2(5) 1_555 1_555 1_555 1_555 yes
C(2) C(1) C(6) C(5) -1.0(4) 1_555 1_555 1_555 1_555 yes
C(2) C(1) C(6) C(7) 176.7(3) 1_555 1_555 1_555 1_555 yes
C(2) C(3) C(4) C(5) -1.4(6) 1_555 1_555 1_555 1_555 yes
C(2) C(14) C(15) C(16) 178.6(3) 1_555 1_555 1_555 1_555 yes
C(2) C(14) C(19) C(18) -178.3(4) 1_555 1_555 1_555 1_555 yes
C(3) C(2) C(1) C(6) 1.1(4) 1_555 1_555 1_555 1_555 yes
C(3) C(2) C(14) C(15) -141.4(4) 1_555 1_555 1_555 1_555 yes
C(3) C(2) C(14) C(19) 37.0(5) 1_555 1_555 1_555 1_555 yes
C(3) C(4) C(5) C(6) 1.4(6) 1_555 1_555 1_555 1_555 yes
C(4) C(3) C(2) C(14) 179.0(3) 1_555 1_555 1_555 1_555 yes
C(4) C(5) C(6) C(7) -178.1(3) 1_555 1_555 1_555 1_555 yes
C(6) C(1) C(2) C(14) -177.8(3) 1_555 1_555 1_555 1_555 yes
C(6) C(7) N(1) C(8) -179.7(3) 1_555 1_555 1_555 1_555 yes
C(7) N(1) C(8) C(9) -52.3(4) 1_555 1_555 1_555 1_555 yes
C(7) N(1) C(8) C(13) 128.1(3) 1_555 1_555 1_555 1_555 yes
C(8) C(9) C(10) C(11) -0.2(6) 1_555 1_555 1_555 1_555 yes
C(8) C(13) C(12) C(11) -1.5(5) 1_555 1_555 1_555 1_555 yes
C(9) C(8) C(13) C(12) 1.1(4) 1_555 1_555 1_555 1_555 yes
C(9) C(10) C(11) C(12) -0.2(7) 1_555 1_555 1_555 1_555 yes
C(10) C(9) C(8) C(13) -0.3(5) 1_555 1_555 1_555 1_555 yes
C(10) C(11) C(12) C(13) 1.0(6) 1_555 1_555 1_555 1_555 yes
C(14) C(15) C(16) C(17) -0.2(6) 1_555 1_555 1_555 1_555 yes
C(14) C(19) C(18) C(17) -0.5(8) 1_555 1_555 1_555 1_555 yes
C(15) C(14) C(19) C(18) 0.1(6) 1_555 1_555 1_555 1_555 yes
C(15) C(16) C(17) C(18) -0.1(7) 1_555 1_555 1_555 1_555 yes
C(16) C(15) C(14) C(19) 0.2(6) 1_555 1_555 1_555 1_555 yes
C(16) C(17) C(18) C(19) 0.4(8) 1_555 1_555 1_555 1_555 yes
C(20) C(21) C(22) C(23) 1.0(5) 1_555 1_555 1_555 1_555 yes
C(20) C(21) C(33) C(34) 33.8(4) 1_555 1_555 1_555 1_555 yes
C(20) C(21) C(33) C(38) -146.9(3) 1_555 1_555 1_555 1_555 yes
C(20) C(25) C(24) C(23) 0.4(5) 1_555 1_555 1_555 1_555 yes
C(21) C(20) C(25) C(24) 0.1(4) 1_555 1_555 1_555 1_555 yes
C(21) C(20) C(25) C(26) 178.9(2) 1_555 1_555 1_555 1_555 yes
C(21) C(22) C(23) C(24) -0.5(6) 1_555 1_555 1_555 1_555 yes
C(21) C(33) C(34) C(35) 176.9(3) 1_555 1_555 1_555 1_555 yes
C(21) C(33) C(38) C(37) -178.1(3) 1_555 1_555 1_555 1_555 yes
C(22) C(21) C(20) C(25) -0.8(4) 1_555 1_555 1_555 1_555 yes
C(22) C(21) C(33) C(34) -147.1(3) 1_555 1_555 1_555 1_555 yes
C(22) C(21) C(33) C(38) 32.2(4) 1_555 1_555 1_555 1_555 yes
C(22) C(23) C(24) C(25) -0.3(5) 1_555 1_555 1_555 1_555 yes
C(23) C(22) C(21) C(33) -178.2(3) 1_555 1_555 1_555 1_555 yes
C(23) C(24) C(25) C(26) -178.4(3) 1_555 1_555 1_555 1_555 yes
C(25) C(20) C(21) C(33) 178.3(2) 1_555 1_555 1_555 1_555 yes
C(25) C(26) N(2) C(27) 177.3(3) 1_555 1_555 1_555 1_555 yes
C(26) N(2) C(27) C(28) 127.5(3) 1_555 1_555 1_555 1_555 yes
C(26) N(2) C(27) C(32) -53.7(3) 1_555 1_555 1_555 1_555 yes
C(27) C(28) C(29) C(30) -0.4(5) 1_555 1_555 1_555 1_555 yes
C(27) C(32) C(31) C(30) -0.5(5) 1_555 1_555 1_555 1_555 yes
C(28) C(27) C(32) C(31) 0.4(5) 1_555 1_555 1_555 1_555 yes
C(28) C(29) C(30) C(31) 0.3(5) 1_555 1_555 1_555 1_555 yes
C(29) C(28) C(27) C(32) 0.0(4) 1_555 1_555 1_555 1_555 yes
C(29) C(30) C(31) C(32) 0.2(6) 1_555 1_555 1_555 1_555 yes
C(33) C(34) C(35) C(36) 1.3(5) 1_555 1_555 1_555 1_555 yes
C(33) C(38) C(37) C(36) 1.1(5) 1_555 1_555 1_555 1_555 yes
C(34) C(33) C(38) C(37) 1.2(4) 1_555 1_555 1_555 1_555 yes
C(34) C(35) C(36) C(37) 1.1(5) 1_555 1_555 1_555 1_555 yes
C(35) C(34) C(33) C(38) -2.4(4) 1_555 1_555 1_555 1_555 yes
C(35) C(36) C(37) C(38) -2.3(5) 1_555 1_555 1_555 1_555 yes
C(39) C(40) C(41) C(42) 1.7(6) 1_555 1_555 1_555 1_555 yes
C(39) C(40) C(52) C(53) -145.3(3) 1_555 1_555 1_555 1_555 yes
C(39) C(40) C(52) C(57) 36.2(4) 1_555 1_555 1_555 1_555 yes
C(39) C(44) C(43) C(42) 1.0(7) 1_555 1_555 1_555 1_555 yes
C(40) C(39) C(44) C(43) 0.3(5) 1_555 1_555 1_555 1_555 yes
C(40) C(39) C(44) C(45) -176.9(3) 1_555 1_555 1_555 1_555 yes
C(40) C(41) C(42) C(43) -0.4(8) 1_555 1_555 1_555 1_555 yes
C(40) C(52) C(53) C(54) -177.1(3) 1_555 1_555 1_555 1_555 yes
C(40) C(52) C(57) C(56) 176.9(3) 1_555 1_555 1_555 1_555 yes
C(41) C(40) C(39) C(44) -1.6(5) 1_555 1_555 1_555 1_555 yes
C(41) C(40) C(52) C(53) 34.8(5) 1_555 1_555 1_555 1_555 yes
C(41) C(40) C(52) C(57) -143.6(4) 1_555 1_555 1_555 1_555 yes
C(41) C(42) C(43) C(44) -0.9(8) 1_555 1_555 1_555 1_555 yes
C(42) C(41) C(40) C(52) -178.4(4) 1_555 1_555 1_555 1_555 yes
C(42) C(43) C(44) C(45) 178.3(4) 1_555 1_555 1_555 1_555 yes
C(44) C(39) C(40) C(52) 178.5(3) 1_555 1_555 1_555 1_555 yes
C(44) C(45) N(3) C(46) 175.5(3) 1_555 1_555 1_555 1_555 yes
C(45) N(3) C(46) C(47) -55.9(4) 1_555 1_555 1_555 1_555 yes
C(45) N(3) C(46) C(51) 127.9(3) 1_555 1_555 1_555 1_555 yes
C(46) C(47) C(48) C(49) 0.3(5) 1_555 1_555 1_555 1_555 yes
C(46) C(51) C(50) C(49) -0.3(4) 1_555 1_555 1_555 1_555 yes
C(47) C(46) C(51) C(50) 0.0(4) 1_555 1_555 1_555 1_555 yes
C(47) C(48) C(49) C(50) -0.6(5) 1_555 1_555 1_555 1_555 yes
C(48) C(47) C(46) C(51) 0.0(4) 1_555 1_555 1_555 1_555 yes
C(48) C(49) C(50) C(51) 0.6(5) 1_555 1_555 1_555 1_555 yes
C(52) C(53) C(54) C(55) 0.2(5) 1_555 1_555 1_555 1_555 yes
C(52) C(57) C(56) C(55) 0.2(5) 1_555 1_555 1_555 1_555 yes
C(53) C(52) C(57) C(56) -1.6(4) 1_555 1_555 1_555 1_555 yes
C(53) C(54) C(55) C(56) -1.6(6) 1_555 1_555 1_555 1_555 yes
C(54) C(53) C(52) C(57) 1.4(5) 1_555 1_555 1_555 1_555 yes
C(54) C(55) C(56) C(57) 1.4(5) 1_555 1_555 1_555 1_555 yes
C(58) C(59) C(60) C(61) 1.3(5) 1_555 1_555 1_555 1_555 yes
C(58) C(59) C(71) C(72) 16.9(5) 1_555 1_555 1_555 1_555 yes
C(58) C(59) C(71) C(76) -165.4(4) 1_555 1_555 1_555 1_555 yes
C(58) C(63) C(62) C(61) 0.7(5) 1_555 1_555 1_555 1_555 yes
C(59) C(58) C(63) C(62) -0.7(4) 1_555 1_555 1_555 1_555 yes
C(59) C(58) C(63) C(64) 177.3(3) 1_555 1_555 1_555 1_555 yes
C(59) C(60) C(61) C(62) -1.3(6) 1_555 1_555 1_555 1_555 yes
C(59) C(71) C(72) C(73) 177.8(4) 1_555 1_555 1_555 1_555 yes
C(59) C(71) C(76) C(75) -176.6(5) 1_555 1_555 1_555 1_555 yes
C(60) C(59) C(58) C(63) -0.3(4) 1_555 1_555 1_555 1_555 yes
C(60) C(59) C(71) C(72) -161.5(4) 1_555 1_555 1_555 1_555 yes
C(60) C(59) C(71) C(76) 16.2(5) 1_555 1_555 1_555 1_555 yes
C(60) C(61) C(62) C(63) 0.2(5) 1_555 1_555 1_555 1_555 yes
C(61) C(60) C(59) C(71) 179.8(3) 1_555 1_555 1_555 1_555 yes
C(61) C(62) C(63) C(64) -177.4(3) 1_555 1_555 1_555 1_555 yes
C(63) C(58) C(59) C(71) -178.7(3) 1_555 1_555 1_555 1_555 yes
C(63) C(64) N(4) C(65) 179.2(3) 1_555 1_555 1_555 1_555 yes
C(64) N(4) C(65) C(66) 110.2(3) 1_555 1_555 1_555 1_555 yes
C(64) N(4) C(65) C(70) -72.8(4) 1_555 1_555 1_555 1_555 yes
C(65) C(66) C(67) C(68) -2.3(6) 1_555 1_555 1_555 1_555 yes
C(65) C(70) C(69) C(68) 0.0(6) 1_555 1_555 1_555 1_555 yes
C(66) C(65) C(70) C(69) 0.6(5) 1_555 1_555 1_555 1_555 yes
C(66) C(67) C(68) C(69) 2.9(6) 1_555 1_555 1_555 1_555 yes
C(67) C(66) C(65) C(70) 0.5(5) 1_555 1_555 1_555 1_555 yes
C(67) C(68) C(69) C(70) -1.8(7) 1_555 1_555 1_555 1_555 yes
C(71) C(72) C(73) C(74) -2.0(8) 1_555 1_555 1_555 1_555 yes
C(71) C(76) C(75) C(74) -0.7(10) 1_555 1_555 1_555 1_555 yes
C(72) C(71) C(76) C(75) 1.3(8) 1_555 1_555 1_555 1_555 yes
C(72) C(73) C(74) C(75) 2.6(9) 1_555 1_555 1_555 1_555 yes
C(73) C(72) C(71) C(76) 0.1(6) 1_555 1_555 1_555 1_555 yes
C(73) C(74) C(75) C(76) -1(1) 1_555 1_555 1_555 1_555 yes
